data_7220364
loop_
_publ_author_name
'Guo, Qianqian'
'Merkens, Carina'
'Si, Runze'
'Englert, Ulli'

_publ_section_title
;
 Crosslinking of the Pd(acacCN)2building unit with Ag(i) salts: dynamic 1D
 polymers and an extended 3D network
;
_journal_issue 23
_journal_name_full CrystEngComm
_journal_page_first 4383
_journal_paper_doi 10.1039/C5CE00043B
_journal_volume 17
_journal_year 2015
_chemical_formula_moiety 'C12 H12 Ag N2 O4 Pd, Cl O4, C H3 O H'
_chemical_formula_sum 'C13 H16 Ag Cl N2 O9 Pd'
_chemical_formula_weight 594.00
_chemical_name_systematic
;
 ?
;
_space_group_crystal_system monoclinic
_space_group_IT_number 15
_space_group_name_Hall '-C 2yc'
_space_group_name_H-M_alt 'C 1 2/c 1'
_symmetry_space_group_name_Hall '-C 2yc'
_symmetry_space_group_name_H-M 'C 1 2/c 1'
_atom_sites_solution_hydrogens geom
_audit_creation_method SHELXL-2013
_audit_update_record
;
2015-04-01 deposited with the CCDC.
2015-05-05 downloaded from the CCDC.
;
_cell_angle_alpha 90
_cell_angle_beta 96.440(2)
_cell_angle_gamma 90
_cell_formula_units_Z 4
_cell_length_a 11.9150(17)
_cell_length_b 17.722(3)
_cell_length_c 9.1692(13)
_cell_measurement_reflns_used 4345
_cell_measurement_temperature 320(2)
_cell_measurement_theta_max 26.53
_cell_measurement_theta_min 2.30
_cell_volume 1923.9(5)
_computing_cell_refinement 'SAINT (Bruker, 2009)'
_computing_data_collection 'SMART (Bruker, 2002)'
_computing_data_reduction 'SAINT (Bruker, 2009)'
_computing_molecular_graphics 'PLATON (Spek, 2009)'
_computing_publication_material 'SHELXL-2013 (Sheldrick, 2013)'
_computing_structure_refinement 'SHELXL-2013 (Sheldrick, 2013)'
_computing_structure_solution 'SHELXS97 (Sheldrick, 2008)'
_diffrn_ambient_temperature 320(2)
_diffrn_measured_fraction_theta_full 0.999
_diffrn_measured_fraction_theta_max 0.999
_diffrn_measurement_device_type 'CCD area detector'
_diffrn_measurement_method '\w scans'
_diffrn_radiation_type MoK\a
_diffrn_radiation_wavelength 0.71073
_diffrn_reflns_av_R_equivalents 0.0508
_diffrn_reflns_av_unetI/netI 0.0337
_diffrn_reflns_laue_measured_fraction_full 0.999
_diffrn_reflns_laue_measured_fraction_max 0.999
_diffrn_reflns_limit_h_max 14
_diffrn_reflns_limit_h_min -14
_diffrn_reflns_limit_k_max 21
_diffrn_reflns_limit_k_min -21
_diffrn_reflns_limit_l_max 11
_diffrn_reflns_limit_l_min -11
_diffrn_reflns_number 10680
_diffrn_reflns_point_group_measured_fraction_full 0.999
_diffrn_reflns_point_group_measured_fraction_max 0.999
_diffrn_reflns_theta_full 25.242
_diffrn_reflns_theta_max 25.497
_diffrn_reflns_theta_min 2.298
_diffrn_source 'Incoatec microsource'
_exptl_absorpt_coefficient_mu 2.139
_exptl_absorpt_correction_T_max 0.7454
_exptl_absorpt_correction_T_min 0.4554
_exptl_absorpt_correction_type multi-scan
_exptl_absorpt_process_details SADABS
_exptl_crystal_colour 'light yellow'
_exptl_crystal_density_diffrn 2.051
_exptl_crystal_description rod
_exptl_crystal_F_000 1160
_exptl_crystal_size_max 0.600
_exptl_crystal_size_mid 0.230
_exptl_crystal_size_min 0.140
_refine_diff_density_max 0.659
_refine_diff_density_min -1.189
_refine_diff_density_rms 0.269
_refine_ls_extinction_method none
_refine_ls_goodness_of_fit_ref 0.986
_refine_ls_hydrogen_treatment constr
_refine_ls_matrix_type full
_refine_ls_number_parameters 137
_refine_ls_number_reflns 1794
_refine_ls_number_restraints 0
_refine_ls_restrained_S_all 0.986
_refine_ls_R_factor_all 0.0387
_refine_ls_R_factor_gt 0.0359
_refine_ls_shift/su_max 0.001
_refine_ls_shift/su_mean 0.000
_refine_ls_structure_factor_coef Fsqd
_refine_ls_weighting_details 'w=1/[\s^2^(Fo^2^)+(0.1000P)^2^] where P=(Fo^2^+2Fc^2^)/3'
_refine_ls_weighting_scheme calc
_refine_ls_wR_factor_gt 0.1123
_refine_ls_wR_factor_ref 0.1194
_reflns_Friedel_coverage 0.000
_reflns_number_gt 1618
_reflns_number_total 1794
_reflns_threshold_expression 'I > 2\s(I)'
_cod_data_source_file c5ce00043b3.cif
_cod_data_source_block 3beta
_cod_depositor_comments 'Adding full bibliography for 7220357--7220365.cif.'
_cod_original_cell_volume 1924.0(5)
_cod_database_code 7220364
_shelx_space_group_comment
;
The symmetry employed for this shelxl refinement is uniquely defined
by the following loop, which should always be used as a source of
symmetry information in preference to the above space-group names.
They are only intended as comments.
;
_shelx_estimated_absorpt_t_min 0.360
_shelx_estimated_absorpt_t_max 0.754
_shelxl_version_number 2013-4

loop_
_space_group_symop_operation_xyz
'x, y, z'
'-x, y, -z+1/2'
'x+1/2, y+1/2, z'
'-x+1/2, y+1/2, -z+1/2'
'-x, -y, -z'
'x, -y, z-1/2'
'-x+1/2, -y+1/2, -z'
'x+1/2, -y+1/2, z-1/2'

loop_
_atom_site_label
_atom_site_type_symbol
_atom_site_fract_x
_atom_site_fract_y
_atom_site_fract_z
_atom_site_U_iso_or_equiv
_atom_site_adp_type
_atom_site_occupancy
_atom_site_site_symmetry_order
_atom_site_calc_flag
_atom_site_refinement_flags_posn
_atom_site_refinement_flags_adp
_atom_site_refinement_flags_occupancy
_atom_site_disorder_assembly
_atom_site_disorder_group
Pd1 Pd 0.5000 0.51231(2) 0.7500 0.0328(2) Uani 1 2 d S T P . .
Ag1 Ag 1.0000 0.51309(2) 0.2500 0.0544(2) Uani 1 2 d S T P . .
O1 O 0.58194(16) 0.43126(11) 0.6584(2) 0.0416(5) Uani 1 1 d . . . . .
O2 O 0.57706(14) 0.59382(10) 0.6532(2) 0.0414(5) Uani 1 1 d . . . . .
C1 C 0.7120(3) 0.37089(19) 0.5273(4) 0.0586(9) Uani 1 1 d . . . . .
H1A H 0.7923 0.3731 0.5529 0.088 Uiso 1 1 calc R U . . .
H1B H 0.6955 0.3663 0.4228 0.088 Uiso 1 1 calc R U . . .
H1C H 0.6820 0.3280 0.5740 0.088 Uiso 1 1 calc R U . . .
C2 C 0.6593(2) 0.44121(16) 0.5774(3) 0.0374(6) Uani 1 1 d . . . . .
C3 C 0.6949(4) 0.51297(18) 0.5295(5) 0.0372(9) Uani 1 1 d . . . . .
C4 C 0.6506(2) 0.58420(15) 0.5655(3) 0.0362(6) Uani 1 1 d . . . . .
C5 C 0.6879(3) 0.65476(17) 0.4960(4) 0.0520(8) Uani 1 1 d . . . . .
H5A H 0.6818 0.6966 0.5612 0.078 Uiso 1 1 calc R U . . .
H5B H 0.6408 0.6637 0.4056 0.078 Uiso 1 1 calc R U . . .
H5C H 0.7649 0.6494 0.4764 0.078 Uiso 1 1 calc R U . . .
C6 C 0.7829(4) 0.51333(19) 0.4386(5) 0.0432(10) Uani 1 1 d . . . . .
N1 N 0.8547(2) 0.51306(15) 0.3653(4) 0.0590(8) Uani 1 1 d . . . . .
C7 C 1.005(4) 0.7172(6) 0.269(6) 0.111(10) Uani 0.5 1 d . . P A -1
H7A H 1.0624 0.7121 0.3506 0.167 Uiso 0.5 1 calc R U P A -1
H7B H 0.9321 0.7203 0.3053 0.167 Uiso 0.5 1 calc R U P A -1
H7C H 1.0177 0.7622 0.2155 0.167 Uiso 0.5 1 calc R U P A -1
O5 O 1.0070(8) 0.6556(3) 0.1788(8) 0.108(2) Uani 0.5 1 d . . P A -1
H5 H 1.0071 0.6698 0.0937 0.162 Uiso 0.5 1 calc R U P A -1
Cl1 Cl 1.0000 0.32016(7) 0.2500 0.0724(4) Uani 1 2 d S T P . .
O3 O 0.9548(4) 0.3673(2) 0.1341(4) 0.1286(14) Uani 1 1 d . . . . .
O4 O 1.0828(6) 0.2762(5) 0.2007(7) 0.196(3) Uani 1 1 d . . . . .

loop_
_atom_site_aniso_label
_atom_site_aniso_U_11
_atom_site_aniso_U_22
_atom_site_aniso_U_33
_atom_site_aniso_U_23
_atom_site_aniso_U_13
_atom_site_aniso_U_12
Pd1 0.0304(3) 0.0370(3) 0.0339(3) 0.000 0.01642(18) 0.000
Ag1 0.0427(3) 0.0619(4) 0.0653(4) 0.000 0.0357(2) 0.000
O1 0.0433(11) 0.0387(11) 0.0466(11) -0.0004(9) 0.0220(9) 0.0000(8)
O2 0.0434(10) 0.0385(11) 0.0466(11) -0.0002(8) 0.0244(9) -0.0008(8)
C1 0.065(2) 0.0508(18) 0.066(2) 0.0002(17) 0.0324(17) 0.0125(17)
C2 0.0338(13) 0.0448(15) 0.0355(14) -0.0010(11) 0.0120(11) 0.0014(11)
C3 0.0336(19) 0.047(2) 0.0335(18) -0.0010(12) 0.0157(14) 0.0021(11)
C4 0.0318(13) 0.0427(15) 0.0358(14) -0.0012(11) 0.0117(10) -0.0026(11)
C5 0.0561(17) 0.0463(17) 0.059(2) 0.0064(14) 0.0319(15) -0.0068(13)
C6 0.0338(19) 0.051(2) 0.047(2) -0.0051(13) 0.0174(17) 0.0007(13)
N1 0.0492(17) 0.067(2) 0.0677(19) -0.0058(14) 0.0356(15) -0.0009(12)
C7 0.197(12) 0.051(4) 0.08(3) 0.003(7) 0.009(11) 0.035(16)
O5 0.176(7) 0.068(4) 0.090(5) 0.011(3) 0.061(5) 0.029(4)
Cl1 0.1059(11) 0.0434(7) 0.0660(8) 0.000 0.0014(7) 0.000
O3 0.173(4) 0.101(2) 0.099(2) 0.018(2) -0.044(2) -0.006(2)
O4 0.279(8) 0.154(4) 0.172(5) -0.001(5) 0.102(5) 0.105(6)

loop_
_atom_type_symbol
_atom_type_description
_atom_type_scat_dispersion_real
_atom_type_scat_dispersion_imag
_atom_type_scat_source
C C 0.0033 0.0016 'International Tables Vol C Tables 4.2.6.8 and 6.1.1.4'
H H 0.0000 0.0000 'International Tables Vol C Tables 4.2.6.8 and 6.1.1.4'
N N 0.0061 0.0033 'International Tables Vol C Tables 4.2.6.8 and 6.1.1.4'
O O 0.0106 0.0060 'International Tables Vol C Tables 4.2.6.8 and 6.1.1.4'
Cl Cl 0.1484 0.1585 'International Tables Vol C Tables 4.2.6.8 and 6.1.1.4'
Pd Pd -0.9988 1.0072 'International Tables Vol C Tables 4.2.6.8 and 6.1.1.4'
Ag Ag -0.8971 1.1015 'International Tables Vol C Tables 4.2.6.8 and 6.1.1.4'

loop_
_geom_angle_atom_site_label_1
_geom_angle_atom_site_label_2
_geom_angle_atom_site_label_3
_geom_angle
_geom_angle_site_symmetry_1
_geom_angle_site_symmetry_3
O2 Pd1 O2 85.99(10) . 2_656
O2 Pd1 O1 93.66(8) . .
O2 Pd1 O1 177.93(8) 2_656 .
O2 Pd1 O1 177.93(8) . 2_656
O2 Pd1 O1 93.66(8) 2_656 2_656
O1 Pd1 O1 86.76(11) . 2_656
N1 Ag1 N1 179.97(15) 2_755 .
C2 O1 Pd1 125.31(18) . .
C4 O2 Pd1 125.24(18) . .
C2 C1 H1A 109.5 . .
C2 C1 H1B 109.5 . .
H1A C1 H1B 109.5 . .
C2 C1 H1C 109.5 . .
H1A C1 H1C 109.5 . .
H1B C1 H1C 109.5 . .
O1 C2 C3 124.7(3) . .
O1 C2 C1 115.2(3) . .
C3 C2 C1 120.0(3) . .
C6 C3 C4 117.0(3) . .
C6 C3 C2 116.9(3) . .
C4 C3 C2 126.1(4) . .
O2 C4 C3 124.7(3) . .
O2 C4 C5 114.7(2) . .
C3 C4 C5 120.6(3) . .
C4 C5 H5A 109.5 . .
C4 C5 H5B 109.5 . .
H5A C5 H5B 109.5 . .
C4 C5 H5C 109.5 . .
H5A C5 H5C 109.5 . .
H5B C5 H5C 109.5 . .
N1 C6 C3 179.4(4) . .
C6 N1 Ag1 173.9(3) . .
O5 C7 H7A 109.5 . .
O5 C7 H7B 109.5 . .
H7A C7 H7B 109.5 . .
O5 C7 H7C 109.5 . .
H7A C7 H7C 109.5 . .
H7B C7 H7C 109.5 . .
C7 O5 H5 109.5 . .
O4 Cl1 O4 110.8(8) . 2_755
O4 Cl1 O3 108.4(3) . .
O4 Cl1 O3 110.9(4) 2_755 .
O4 Cl1 O3 110.9(4) . 2_755
O4 Cl1 O3 108.4(3) 2_755 2_755
O3 Cl1 O3 107.3(4) . 2_755

loop_
_geom_bond_atom_site_label_1
_geom_bond_atom_site_label_2
_geom_bond_distance
_geom_bond_site_symmetry_2
Pd1 O2 1.9748(18) .
Pd1 O2 1.9749(17) 2_656
Pd1 O1 1.9763(18) .
Pd1 O1 1.9763(18) 2_656
Ag1 N1 2.128(3) 2_755
Ag1 N1 2.128(3) .
O1 C2 1.259(3) .
O2 C4 1.265(3) .
C1 C2 1.491(4) .
C1 H1A 0.9600 .
C1 H1B 0.9600 .
C1 H1C 0.9600 .
C2 C3 1.426(5) .
C3 C6 1.411(9) .
C3 C4 1.421(4) .
C4 C5 1.494(4) .
C5 H5A 0.9600 .
C5 H5B 0.9600 .
C5 H5C 0.9600 .
C6 N1 1.145(5) .
C7 O5 1.37(3) .
C7 H7A 0.9600 .
C7 H7B 0.9600 .
C7 H7C 0.9600 .
O5 H5 0.8200 .
Cl1 O4 1.372(5) .
Cl1 O4 1.372(5) 2_755
Cl1 O3 1.411(4) .
Cl1 O3 1.411(4) 2_755
